data_7012005
loop_
_publ_author_name
'Kessler, Vadim G.'
'Gohil, Suresh'
'Parola, Stephane'

_publ_section_title
;
 Interaction of some divalent metal acetylacetonates with Al, Ti, Nb
 and Ta isopropoxides. Factors influencing the formation and stability
 of heterometallic alkoxide complexes
;
_journal_coden_ASTM DTARAF
_journal_issue 4
_journal_name_full 'Dalton Transactions'
_journal_page_first 544
_journal_page_last 550
_journal_paper_doi 10.1039/b206662a
_journal_year 2003
_chemical_formula_sum 'C32 H56 Al2 Ni O12'
_chemical_formula_weight 745.44
_space_group_IT_number 68
_symmetry_cell_setting orthorhombic
_symmetry_space_group_name_Hall '-C 2a 2ac'
_symmetry_space_group_name_H-M 'C c c a :2'
_atom_sites_solution_hydrogens geom
_atom_sites_solution_primary direct
_atom_sites_solution_secondary difmap
_audit_creation_method SHELXL-97
_cell_angle_alpha 90.00
_cell_angle_beta 90.00
_cell_angle_gamma 90.00
_cell_formula_units_Z 4
_cell_length_a 15.479(3)
_cell_length_b 17.480(4)
_cell_length_c 14.666(3)
_cell_measurement_reflns_used 1020(I>2sigma(I))
_cell_measurement_temperature 293(2)
_cell_measurement_theta_max 23.00
_cell_measurement_theta_min 2.24
_cell_volume 3968.2(14)
_computing_cell_refinement 'Nonius Denzo'
_computing_data_collection 'Nonius Collect'
_computing_data_reduction 'Nonius Denzo'
_computing_molecular_graphics 'Bruker SHELXTL-NT'
_computing_publication_material 'Bruker SHELXTL-NT'
_computing_structure_refinement 'SHELXL-97 (Sheldrick, 1997)'
_computing_structure_solution 'SHELXS-97 (Sheldrick, 1990)'
_diffrn_ambient_temperature 293(2)
_diffrn_measured_fraction_theta_full 0.993
_diffrn_measured_fraction_theta_max 0.993
_diffrn_measurement_device_type 'Nonius Kappa CCD'
_diffrn_measurement_method 'Nonius Collect'
_diffrn_radiation_monochromator graphite
_diffrn_radiation_source 'fine-focus sealed tube'
_diffrn_radiation_type MoK\a
_diffrn_radiation_wavelength 0.71073
_diffrn_reflns_av_R_equivalents 0.0337
_diffrn_reflns_av_sigmaI/netI 0.0270
_diffrn_reflns_limit_h_max 16
_diffrn_reflns_limit_h_min -16
_diffrn_reflns_limit_k_max 19
_diffrn_reflns_limit_k_min -19
_diffrn_reflns_limit_l_max 16
_diffrn_reflns_limit_l_min -16
_diffrn_reflns_number 5142
_diffrn_reflns_theta_full 23.00
_diffrn_reflns_theta_max 23.00
_diffrn_reflns_theta_min 2.24
_exptl_absorpt_coefficient_mu 0.587
_exptl_absorpt_correction_T_max 0.8436
_exptl_absorpt_correction_T_min 0.8436
_exptl_absorpt_correction_type 'not applied'
_exptl_crystal_colour 'bluish violet'
_exptl_crystal_density_diffrn 1.248
_exptl_crystal_density_meas ?
_exptl_crystal_density_method .
_exptl_crystal_description cubooctahedron
_exptl_crystal_F_000 1592
_exptl_crystal_size_max 0.30
_exptl_crystal_size_mid 0.30
_exptl_crystal_size_min 0.30
_refine_diff_density_max 0.381
_refine_diff_density_min -0.361
_refine_diff_density_rms 0.100
_refine_ls_extinction_coef 0.0061(14)
_refine_ls_extinction_expression Fc^*^=kFc[1+0.001xFc^2^\l^3^/sin(2\q)]^-1/4^
_refine_ls_extinction_method SHELXL
_refine_ls_goodness_of_fit_ref 1.097
_refine_ls_hydrogen_treatment mixed
_refine_ls_matrix_type full
_refine_ls_number_parameters 109
_refine_ls_number_reflns 1378
_refine_ls_number_restraints 0
_refine_ls_restrained_S_all 1.097
_refine_ls_R_factor_all 0.0721
_refine_ls_R_factor_gt 0.0546
_refine_ls_shift/su_max 0.000
_refine_ls_shift/su_mean 0.000
_refine_ls_structure_factor_coef Fsqd
_refine_ls_weighting_details 'calc w=1/[\s^2^(Fo^2^)+(0.1028P)^2^+0.9695P] where P=(Fo^2^+2Fc^2^)/3'
_refine_ls_weighting_scheme calc
_refine_ls_wR_factor_gt 0.1496
_refine_ls_wR_factor_ref 0.1592
_reflns_number_gt 1020
_reflns_number_total 1378
_reflns_threshold_expression >2sigma(I)
_cod_data_source_file b206662a.txt
_cod_data_source_block nial2n
_cod_depositor_comments
;
The following automatic conversions were performed:
'_symmetry_cell_setting' value 'Orthorhombic' changed to 'orthorhombic'
according to '/home/saulius/struct/CIF-dictionaries/cif_core.dic'
dictionary named 'cif_core.dic' version 2.4.1 from 2010-06-29.

Automatic conversion script
Id: cif_fix_enum 1527 2010-12-29 10:47:43Z saulius 
;
_cod_original_sg_symbol_H-M Ccca
_cod_database_code 7012005

loop_
_symmetry_equiv_pos_as_xyz
'x, y, z'
'-x+1/2, -y, z'
'-x, y, -z+1/2'
'x+1/2, -y, -z+1/2'
'x+1/2, y+1/2, z'
'-x+1, -y+1/2, z'
'-x+1/2, y+1/2, -z+1/2'
'x+1, -y+1/2, -z+1/2'
'-x, -y, -z'
'x-1/2, y, -z'
'x, -y, z-1/2'
'-x-1/2, y, z-1/2'
'-x+1/2, -y+1/2, -z'
'x, y+1/2, -z'
'x+1/2, -y+1/2, z-1/2'
'-x, y+1/2, z-1/2'

loop_
_atom_site_label
_atom_site_type_symbol
_atom_site_fract_x
_atom_site_fract_y
_atom_site_fract_z
_atom_site_U_iso_or_equiv
_atom_site_adp_type
_atom_site_occupancy
_atom_site_symmetry_multiplicity
_atom_site_calc_flag
_atom_site_refinement_flags
_atom_site_disorder_assembly
_atom_site_disorder_group
Ni1 Ni 0.0000 0.2500 0.7500 0.0575(5) Uani 1 4 d S . .
Al1 Al 0.0000 0.2500 0.95044(11) 0.0580(5) Uani 1 2 d S . .
O1 O -0.06901(16) 0.20501(13) 1.04282(16) 0.0703(8) Uani 1 1 d . . .
O2 O 0.07627(15) 0.16447(13) 0.95575(17) 0.0698(8) Uani 1 1 d . . .
O3 O 0.06096(15) 0.29259(12) 0.85378(14) 0.0603(7) Uani 1 1 d . . .
C1 C 0.1298(3) 0.3465(2) 0.8564(3) 0.0781(12) Uani 1 1 d . . .
H1A H 0.1204 0.3802 0.9089 0.094 Uiso 1 1 calc R . .
C11 C 0.1308(4) 0.3953(3) 0.7719(3) 0.1062(16) Uani 1 1 d . . .
H11A H 0.0760 0.4205 0.7654 0.159 Uiso 1 1 calc R . .
H11B H 0.1413 0.3636 0.7196 0.159 Uiso 1 1 calc R . .
H11C H 0.1757 0.4329 0.7769 0.159 Uiso 1 1 calc R . .
C12 C 0.2148(3) 0.3052(4) 0.8704(4) 0.1185(19) Uani 1 1 d . . .
H12A H 0.2117 0.2747 0.9248 0.178 Uiso 1 1 calc R . .
H12B H 0.2606 0.3419 0.8763 0.178 Uiso 1 1 calc R . .
H12C H 0.2261 0.2727 0.8190 0.178 Uiso 1 1 calc R . .
C21 C 0.1483(3) 0.0523(2) 0.9974(3) 0.0933(13) Uani 1 1 d . . .
H21A H 0.1838 0.0680 0.9471 0.140 Uiso 1 1 calc R . .
H21B H 0.1234 0.0032 0.9845 0.140 Uiso 1 1 calc R . .
H21C H 0.1829 0.0490 1.0516 0.140 Uiso 1 1 calc R . .
C22 C 0.0778(2) 0.10966(19) 1.0117(3) 0.0663(10) Uani 1 1 d . . .
C23 C 0.0174(3) 0.0998(2) 1.0810(3) 0.0795(12) Uani 1 1 d . . .
H23A H 0.0248 0.0591 1.1210 0.095 Uiso 1 1 calc R . .
C24 C -0.0529(2) 0.1472(2) 1.0934(2) 0.0677(10) Uani 1 1 d . . .
C25 C -0.1160(3) 0.1332(3) 1.1683(3) 0.1023(15) Uani 1 1 d . . .
H25A H -0.1603 0.1716 1.1665 0.153 Uiso 1 1 calc R . .
H25B H -0.0867 0.1353 1.2259 0.153 Uiso 1 1 calc R . .
H25C H -0.1416 0.0836 1.1606 0.153 Uiso 1 1 calc R . .

loop_
_atom_site_aniso_label
_atom_site_aniso_U_11
_atom_site_aniso_U_22
_atom_site_aniso_U_33
_atom_site_aniso_U_23
_atom_site_aniso_U_13
_atom_site_aniso_U_12
Ni1 0.0592(7) 0.0546(6) 0.0587(7) 0.000 0.000 0.000
Al1 0.0597(10) 0.0536(9) 0.0606(10) 0.000 0.000 0.0121(6)
O1 0.0716(17) 0.0717(16) 0.0677(16) 0.0067(13) 0.0065(13) 0.0173(12)
O2 0.0691(17) 0.0610(15) 0.0792(17) -0.0041(13) 0.0014(13) 0.0170(12)
O3 0.0597(15) 0.0552(15) 0.0658(16) -0.0028(10) -0.0017(11) -0.0021(11)
C1 0.090(3) 0.073(2) 0.071(2) -0.0186(19) 0.010(2) -0.018(2)
C11 0.112(4) 0.084(3) 0.122(4) 0.005(3) 0.011(3) -0.035(3)
C12 0.064(3) 0.167(5) 0.124(4) -0.016(4) -0.009(3) -0.015(3)
C21 0.088(3) 0.073(2) 0.119(3) 0.000(2) -0.009(3) 0.029(2)
C22 0.073(2) 0.052(2) 0.074(2) -0.0015(18) -0.014(2) 0.0089(18)
C23 0.094(3) 0.065(2) 0.079(3) 0.015(2) -0.011(2) 0.014(2)
C24 0.078(3) 0.067(2) 0.059(2) 0.0027(18) -0.0041(19) -0.0001(19)
C25 0.106(4) 0.108(3) 0.092(3) 0.026(3) 0.019(3) 0.012(3)

loop_
_atom_type_symbol
_atom_type_description
_atom_type_scat_dispersion_real
_atom_type_scat_dispersion_imag
_atom_type_scat_source
C C 0.0033 0.0016 'International Tables Vol C Tables 4.2.6.8 and 6.1.1.4'
H H 0.0000 0.0000 'International Tables Vol C Tables 4.2.6.8 and 6.1.1.4'
O O 0.0106 0.0060 'International Tables Vol C Tables 4.2.6.8 and 6.1.1.4'
Al Al 0.0645 0.0514 'International Tables Vol C Tables 4.2.6.8 and 6.1.1.4'
Ni Ni 0.3393 1.1124 'International Tables Vol C Tables 4.2.6.8 and 6.1.1.4'

loop_
_geom_angle_atom_site_label_1
_geom_angle_atom_site_label_2
_geom_angle_atom_site_label_3
_geom_angle
_geom_angle_site_symmetry_1
_geom_angle_site_symmetry_3
_geom_angle_publ_flag
O3 Ni1 O3 76.60(13) 6_455 . ?
O3 Ni1 O3 121.77(14) 6_455 3_556 ?
O3 Ni1 O3 134.86(12) . 3_556 ?
O3 Ni1 O3 134.86(12) 6_455 8_456 ?
O3 Ni1 O3 121.77(14) . 8_456 ?
O3 Ni1 O3 76.60(13) 3_556 8_456 ?
O3 Ni1 Al1 38.30(7) 6_455 . ?
O3 Ni1 Al1 38.30(7) . . ?
O3 Ni1 Al1 141.70(7) 3_556 . ?
O3 Ni1 Al1 141.70(7) 8_456 . ?
O3 Ni1 Al1 141.70(7) 6_455 3_556 ?
O3 Ni1 Al1 141.70(7) . 3_556 ?
O3 Ni1 Al1 38.30(7) 3_556 3_556 ?
O3 Ni1 Al1 38.30(7) 8_456 3_556 ?
Al1 Ni1 Al1 180.0 . 3_556 ?
O3 Al1 O3 80.58(14) 6_455 . ?
O3 Al1 O1 175.70(11) 6_455 6_455 ?
O3 Al1 O1 95.33(10) . 6_455 ?
O3 Al1 O1 95.33(10) 6_455 . ?
O3 Al1 O1 175.70(11) . . ?
O1 Al1 O1 88.79(16) 6_455 . ?
O3 Al1 O2 91.77(11) 6_455 6_455 ?
O3 Al1 O2 91.80(10) . 6_455 ?
O1 Al1 O2 89.68(11) 6_455 6_455 ?
O1 Al1 O2 86.98(10) . 6_455 ?
O3 Al1 O2 91.80(10) 6_455 . ?
O3 Al1 O2 91.77(11) . . ?
O1 Al1 O2 86.98(10) 6_455 . ?
O1 Al1 O2 89.68(11) . . ?
O2 Al1 O2 175.32(17) 6_455 . ?
O3 Al1 Ni1 40.29(7) 6_455 . ?
O3 Al1 Ni1 40.29(7) . . ?
O1 Al1 Ni1 135.60(8) 6_455 . ?
O1 Al1 Ni1 135.60(8) . . ?
O2 Al1 Ni1 92.34(9) 6_455 . ?
O2 Al1 Ni1 92.34(9) . . ?
C24 O1 Al1 129.2(2) . . ?
C22 O2 Al1 129.3(2) . . ?
C1 O3 Al1 128.7(2) . . ?
C1 O3 Ni1 129.8(2) . . ?
Al1 O3 Ni1 101.41(11) . . ?
O3 C1 C11 111.2(3) . . ?
O3 C1 C12 109.7(3) . . ?
C11 C1 C12 111.9(4) . . ?
O2 C22 C23 123.8(3) . . ?
O2 C22 C21 115.6(4) . . ?
C23 C22 C21 120.6(3) . . ?
C24 C23 C22 123.5(4) . . ?
O1 C24 C23 123.5(3) . . ?
O1 C24 C25 115.5(3) . . ?
C23 C24 C25 121.0(4) . . ?

loop_
_geom_bond_atom_site_label_1
_geom_bond_atom_site_label_2
_geom_bond_distance
_geom_bond_site_symmetry_2
_geom_bond_publ_flag
Ni1 O3 1.939(2) 6_455 ?
Ni1 O3 1.939(2) . ?
Ni1 O3 1.939(2) 3_556 ?
Ni1 O3 1.939(2) 8_456 ?
Ni1 Al1 2.9397(17) . ?
Ni1 Al1 2.9397(17) 3_556 ?
Al1 O3 1.859(2) 6_455 ?
Al1 O3 1.859(2) . ?
Al1 O1 1.896(3) 6_455 ?
Al1 O1 1.896(3) . ?
Al1 O2 1.907(2) 6_455 ?
Al1 O2 1.907(2) . ?
O1 C24 1.278(4) . ?
O2 C22 1.261(4) . ?
O3 C1 1.423(4) . ?
C1 C11 1.504(6) . ?
C1 C12 1.516(6) . ?
C21 C22 1.496(5) . ?
C22 C23 1.391(5) . ?
C23 C24 1.380(5) . ?
C24 C25 1.490(6) . ?
